data_7157618
loop_
_publ_author_name
'Chang, Meng-Yang'
'Chen, Kuan-Ting'
'Chen, Han-Yu'

_publ_section_title
;
 One-pot construction of dispirocyclohexanes via
 K<sub>2</sub>CO<sub>3</sub>-mediated desulfonylative
 Michael-Michael-aldol (2 + 2 + 2) annulation of sulfonyl 2-pyridyl
 flavanones and methylketones.
;
_journal_issue 32
_journal_name_full 'Organic &amp; biomolecular chemistry'
_journal_page_first 6297
_journal_page_last 6311
_journal_paper_doi 10.1039/d0ob01404d
_journal_volume 18
_journal_year 2020
_chemical_formula_moiety 'C31 H22 Cl2 N2 O5'
_chemical_formula_sum 'C31 H22 Cl2 N2 O5'
_chemical_formula_weight 573.40
_space_group_crystal_system triclinic
_space_group_IT_number 2
_space_group_name_Hall '-P 1'
_space_group_name_H-M_alt 'P -1'
_atom_sites_solution_hydrogens geom
_atom_sites_solution_primary iterative
_audit_creation_date 2019-10-20
_audit_creation_method
;
Olex2 1.2
(compiled 2018.05.29 svn.r3508 for OlexSys, GUI svn.r5506)
;
_audit_update_record
;
2019-11-15 deposited with the CCDC.	2020-07-24 downloaded from the CCDC.
;
_cell_angle_alpha 69.112(11)
_cell_angle_beta 87.877(10)
_cell_angle_gamma 65.530(12)
_cell_formula_units_Z 2
_cell_length_a 10.9174(14)
_cell_length_b 11.9111(14)
_cell_length_c 12.3891(14)
_cell_measurement_reflns_used 4882
_cell_measurement_temperature 293(2)
_cell_measurement_theta_max 25.4050
_cell_measurement_theta_min 2.0220
_cell_volume 1358.3(3)
_computing_cell_refinement 'CrysAlisPro 1.171.41.36a (Rigaku OD, 2019)'
_computing_data_collection 'CrysAlisPro 1.171.41.36a (Rigaku OD, 2019)'
_computing_data_reduction 'CrysAlisPro 1.171.41.36a (Rigaku OD, 2019)'
_computing_molecular_graphics 'Olex2 (Dolomanov et al., 2009)'
_computing_publication_material 'Olex2 (Dolomanov et al., 2009)'
_computing_structure_refinement 'XL (Sheldrick, 2008)'
_computing_structure_solution 'olex2.solve (Bourhis et al., 2015)'
_diffrn_ambient_temperature 293(2)
_diffrn_detector_area_resol_mean 10.0000
_diffrn_measured_fraction_theta_full 0.996
_diffrn_measured_fraction_theta_max 0.934
_diffrn_measurement_details
;
List of Runs (angles in degrees, time in seconds):

  # Type    Start    End  Width  t~exp~   \w     \q     \k     \f   Frames
#--------------------------------------------------------------------------
  1  \w    -63.00  28.00   0.50   14.15    --   10.60   0.00-180.00  182
  2  \w    -14.00  24.00   0.50   14.15    --   10.60  77.00  30.00   76
  3  \w    -13.00  72.00   0.50   14.15    --   10.60  82.00 -30.00  170
  4  \w     54.00  88.00   0.50   14.15    --   10.60   0.00-180.00   68
  5  \w    -16.00  84.00   0.50   14.15    --   10.60  82.00  90.00  200
  6  \w    -16.00 100.00   0.50   14.15    --   10.60  82.00 150.00  232
  7  \w    -17.00  13.00   0.50   14.15    --   10.60  82.00-150.00   60
  8  \w     23.00  61.00   0.50   14.15    --   10.60  82.00-150.00   76
  9  \w     63.00  88.00   0.50   14.15    --   10.60  82.00-150.00   50
 10  \w     -8.00  80.00   0.50   14.15    --   10.60  57.00  90.00  176
 11  \w    -14.00  63.00   0.50   14.15    --   10.60  82.00-120.00  154
 12  \w    -81.00 -27.00   0.50   14.15    --  -10.90 -77.00 -60.00  108
 13  \w     44.00  69.00   0.50   14.15    --  -10.90  82.00  30.00   50
;
_diffrn_measurement_device 'four-circle diffractometer'
_diffrn_measurement_device_type 'XtaLAB Pro II AFC12 (RINC): Kappa single'
_diffrn_measurement_method '\w scans'
_diffrn_radiation_type MoK\a
_diffrn_radiation_wavelength 0.71073
_diffrn_reflns_av_R_equivalents 0.1441
_diffrn_reflns_av_unetI/netI 0.1230
_diffrn_reflns_Laue_measured_fraction_full 0.996
_diffrn_reflns_Laue_measured_fraction_max 0.934
_diffrn_reflns_limit_h_max 13
_diffrn_reflns_limit_h_min -9
_diffrn_reflns_limit_k_max 14
_diffrn_reflns_limit_k_min -15
_diffrn_reflns_limit_l_max 15
_diffrn_reflns_limit_l_min -15
_diffrn_reflns_number 17787
_diffrn_reflns_point_group_measured_fraction_full 0.996
_diffrn_reflns_point_group_measured_fraction_max 0.934
_diffrn_reflns_theta_full 25.242
_diffrn_reflns_theta_max 27.091
_diffrn_reflns_theta_min 2.026
_exptl_absorpt_coefficient_mu 0.284
_exptl_absorpt_correction_T_max 1.00000
_exptl_absorpt_correction_T_min 0.47499
_exptl_absorpt_correction_type multi-scan
_exptl_absorpt_process_details
;
CrysAlisPro 1.171.41.36a (Rigaku Oxford Diffraction, 2019)
Empirical absorption correction using spherical harmonics,
 implemented in SCALE3 ABSPACK scaling algorithm.
;
_exptl_crystal_colour colorless
_exptl_crystal_density_diffrn 1.402
_exptl_crystal_description block
_exptl_crystal_F_000 592
_exptl_crystal_size_max 0.2
_exptl_crystal_size_mid 0.2
_exptl_crystal_size_min 0.2
_refine_diff_density_max 0.576
_refine_diff_density_min -0.497
_refine_diff_density_rms 0.116
_refine_ls_extinction_method none
_refine_ls_goodness_of_fit_ref 1.014
_refine_ls_hydrogen_treatment constr
_refine_ls_matrix_type full
_refine_ls_number_parameters 363
_refine_ls_number_reflns 5593
_refine_ls_number_restraints 198
_refine_ls_restrained_S_all 1.021
_refine_ls_R_factor_all 0.1930
_refine_ls_R_factor_gt 0.1112
_refine_ls_shift/su_max 0.001
_refine_ls_shift/su_mean 0.000
_refine_ls_structure_factor_coef Fsqd
_refine_ls_weighting_details 'w=1/[\s^2^(Fo^2^)+(0.1867P)^2^] where P=(Fo^2^+2Fc^2^)/3'
_refine_ls_weighting_scheme calc
_refine_ls_wR_factor_gt 0.2688
_refine_ls_wR_factor_ref 0.3225
_reflns_Friedel_coverage 0.000
_reflns_number_gt 2879
_reflns_number_total 5593
_reflns_threshold_expression 'I > 2\s(I)'
_cod_data_source_file d0ob01404d2.cif
_cod_data_source_block kt6pc93
_cod_depositor_comments 'Adding full bibliography for 7157612--7157619.cif.'
_cod_database_code 7157618
_shelx_shelxl_version_number 2014/7
_shelx_space_group_comment
;
The symmetry employed for this shelxl refinement is uniquely defined
by the following loop, which should always be used as a source of
symmetry information in preference to the above space-group names.
They are only intended as comments.
;
_olex2_refinement_description
;
1. Fixed Uiso
 At 1.2 times of:
  All C(H) groups, All C(H,H) groups
 At 1.5 times of:
  All C(H,H,H) groups, All O(H) groups
2. Uiso/Uaniso restraints and constraints
Uanis(Cl1) \\sim Ueq, Uanis(Cl2) \\sim Ueq: with sigma of 0.05 and sigma for
terminal atoms of 0.05
Uanis(C15) \\sim Ueq, Uanis(C16) \\sim Ueq, Uanis(C17) \\sim Ueq, Uanis(C30)
\\sim Ueq, Uanis(C22) \\sim Ueq, Uanis(C2) \\sim Ueq, Uanis(C10) \\sim Ueq,
Uanis(C8) \\sim Ueq, Uanis(C9) \\sim Ueq, Uanis(C1) \\sim Ueq, Uanis(C23) \\sim
Ueq, Uanis(C14) \\sim Ueq, Uanis(C3) \\sim Ueq, Uanis(C31) \\sim Ueq,
Uanis(C11) \\sim Ueq, Uanis(C21) \\sim Ueq, Uanis(C18) \\sim Ueq, Uanis(C29)
\\sim Ueq, Uanis(C7) \\sim Ueq, Uanis(C13) \\sim Ueq, Uanis(C24) \\sim Ueq,
Uanis(C12) \\sim Ueq, Uanis(C4) \\sim Ueq, Uanis(C20) \\sim Ueq, Uanis(C5)
\\sim Ueq, Uanis(C6) \\sim Ueq, Uanis(C19) \\sim Ueq, Uanis(C25) \\sim Ueq,
Uanis(C28) \\sim Ueq, Uanis(C26) \\sim Ueq, Uanis(C27) \\sim Ueq: with sigma of
0.01 and sigma for terminal atoms of 0.01
3.a Ternary CH refined with riding coordinates:
 C16(H16), C2(H2)
3.b Secondary CH2 refined with riding coordinates:
 C1(H1A,H1B)
3.c Aromatic/amide H refined with riding coordinates:
 C14(H14), C11(H11), C18(H18), C7(H7), C13(H13), C12(H12), C20(H20), C5(H5A),
 C6(H6), C19(H19), C25(H25), C28(H28), C26(H26), C27(H27)
3.d Idealised Me refined as rotating group:
 C31(H31A,H31B,H31C)
3.e Idealised tetrahedral OH refined as rotating group:
 O5(H5)
;
_olex2_submission_special_instructions 'No special instructions were received'
_oxdiff_exptl_absorpt_empirical_details
;
Empirical correction (ABSPACK) includes:
- Absorption correction using spherical harmonics
- Frame scaling
;

loop_
_space_group_symop_operation_xyz
'x, y, z'
'-x, -y, -z'

loop_
_atom_site_label
_atom_site_type_symbol
_atom_site_fract_x
_atom_site_fract_y
_atom_site_fract_z
_atom_site_U_iso_or_equiv
_atom_site_adp_type
_atom_site_occupancy
_atom_site_site_symmetry_order
_atom_site_calc_flag
_atom_site_refinement_flags_posn
_atom_site_refinement_flags_adp
_atom_site_refinement_flags_occupancy
_atom_site_disorder_assembly
_atom_site_disorder_group
Cl1 Cl 1.15464(17) 1.03375(16) 0.37316(15) 0.1030(7) Uani 1 1 d . U . . .
Cl2 Cl 0.34009(16) 0.7671(2) 0.15473(16) 0.1249(8) Uani 1 1 d . U . . .
O1 O 0.7129(3) 0.8726(3) 0.1984(2) 0.0467(8) Uani 1 1 d . . . . .
O5 O 1.0886(3) 0.4782(3) 0.3684(2) 0.0545(9) Uani 1 1 d . . . . .
H5 H 1.1082 0.3985 0.3909 0.082 Uiso 1 1 calc GR . . . .
O3 O 0.8706(3) 0.4314(3) 0.3406(3) 0.0540(8) Uani 1 1 d . . . . .
O2 O 0.8089(3) 0.7953(3) 0.4959(2) 0.0532(8) Uani 1 1 d . . . . .
O4 O 0.7680(3) 0.6986(3) 0.0642(3) 0.0667(10) Uani 1 1 d . . . . .
N2 N 0.5695(4) 0.7005(4) 0.2675(3) 0.0544(10) Uani 1 1 d . . . . .
N1 N 1.0414(4) 0.9060(3) 0.3150(3) 0.0542(10) Uani 1 1 d . . . . .
C15 C 0.6151(4) 0.9747(4) 0.2232(4) 0.0439(10) Uani 1 1 d . U . . .
C16 C 0.7972(4) 0.6459(4) 0.3442(3) 0.0413(10) Uani 1 1 d . U . . .
H16 H 0.8509 0.5937 0.4214 0.050 Uiso 1 1 calc R . . . .
C17 C 0.6536(4) 0.6619(4) 0.3643(4) 0.0434(11) Uani 1 1 d . U . . .
C30 C 1.0111(4) 0.5445(4) 0.2568(3) 0.0441(11) Uani 1 1 d . U . . .
C22 C 0.8626(4) 0.5621(4) 0.2706(3) 0.0424(11) Uani 1 1 d . U . . .
C2 C 0.9533(4) 0.7618(4) 0.2848(3) 0.0433(11) Uani 1 1 d . U . . .
H2 H 1.0089 0.7081 0.3610 0.052 Uiso 1 1 calc R . . . .
C10 C 0.6364(4) 0.9680(4) 0.3348(3) 0.0425(10) Uani 1 1 d . U . . .
C8 C 0.8071(4) 0.7809(4) 0.3039(3) 0.0423(11) Uani 1 1 d . U . . .
C9 C 0.7561(4) 0.8458(4) 0.3935(4) 0.0444(11) Uani 1 1 d . U . . .
C1 C 1.0088(4) 0.6835(4) 0.2075(4) 0.0472(11) Uani 1 1 d . U . . .
H1A H 1.1005 0.6741 0.1964 0.057 Uiso 1 1 calc R . . . .
H1B H 0.9540 0.7332 0.1318 0.057 Uiso 1 1 calc R . . . .
C23 C 0.7824(4) 0.6041(4) 0.1507(4) 0.0488(12) Uani 1 1 d . U . . .
C14 C 0.5045(5) 1.0763(4) 0.1446(4) 0.0562(12) Uani 1 1 d . U . . .
H14 H 0.4916 1.0812 0.0689 0.067 Uiso 1 1 calc R . . . .
C3 C 0.9667(4) 0.8918(4) 0.2402(4) 0.0463(11) Uani 1 1 d . U . . .
C31 C 1.0766(5) 0.4671(4) 0.1794(4) 0.0610(13) Uani 1 1 d . U . . .
H31A H 1.1685 0.4564 0.1753 0.092 Uiso 1 1 calc GR . . . .
H31B H 1.0267 0.5149 0.1026 0.092 Uiso 1 1 calc GR . . . .
H31C H 1.0759 0.3812 0.2115 0.092 Uiso 1 1 calc GR . . . .
C11 C 0.5476(5) 1.0647(4) 0.3725(4) 0.0519(12) Uani 1 1 d . U . . .
H11 H 0.5630 1.0620 0.4469 0.062 Uiso 1 1 calc R . . . .
C21 C 0.4445(5) 0.7180(5) 0.2826(5) 0.0628(14) Uani 1 1 d . U . . .
C18 C 0.6125(5) 0.6401(4) 0.4714(4) 0.0589(13) Uani 1 1 d . U . . .
H18 H 0.6735 0.6109 0.5367 0.071 Uiso 1 1 calc R . . . .
C29 C 0.8010(5) 0.3995(5) 0.2735(5) 0.0559(12) Uani 1 1 d . U . . .
C7 C 0.9146(5) 0.9849(4) 0.1305(4) 0.0551(12) Uani 1 1 d . U . . .
H7 H 0.8618 0.9737 0.0816 0.066 Uiso 1 1 calc R . . . .
C13 C 0.4146(5) 1.1698(5) 0.1839(4) 0.0676(14) Uani 1 1 d . U . . .
H13 H 0.3374 1.2384 0.1343 0.081 Uiso 1 1 calc R . . . .
C24 C 0.7480(5) 0.4943(5) 0.1645(5) 0.0588(13) Uani 1 1 d . U . . .
C12 C 0.4361(5) 1.1645(5) 0.2963(4) 0.0632(14) Uani 1 1 d . U . . .
H12 H 0.3736 1.2300 0.3198 0.076 Uiso 1 1 calc R . . . .
C4 C 1.0627(5) 1.0153(5) 0.2738(5) 0.0632(14) Uani 1 1 d . U . . .
C20 C 0.3922(5) 0.7016(5) 0.3848(5) 0.0727(16) Uani 1 1 d . U . . .
H20 H 0.3018 0.7167 0.3886 0.087 Uiso 1 1 calc R . . . .
C5 C 1.0181(5) 1.1101(5) 0.1655(5) 0.0707(15) Uani 1 1 d . U . . .
H5A H 1.0395 1.1824 0.1417 0.085 Uiso 1 1 calc R . . . .
C6 C 0.9407(5) 1.0954(5) 0.0927(5) 0.0665(14) Uani 1 1 d . U . . .
H6 H 0.9057 1.1595 0.0181 0.080 Uiso 1 1 calc R . . . .
C19 C 0.4787(5) 0.6618(5) 0.4827(5) 0.0717(15) Uani 1 1 d . U . . .
H19 H 0.4479 0.6497 0.5552 0.086 Uiso 1 1 calc R . . . .
C25 C 0.6753(5) 0.4745(6) 0.0880(5) 0.0827(18) Uani 1 1 d . U . . .
H25 H 0.6371 0.5389 0.0140 0.099 Uiso 1 1 calc R . . . .
C28 C 0.7862(6) 0.2822(5) 0.3146(5) 0.0776(16) Uani 1 1 d . U . . .
H28 H 0.8229 0.2179 0.3889 0.093 Uiso 1 1 calc R . . . .
C26 C 0.6620(7) 0.3598(7) 0.1244(7) 0.104(2) Uani 1 1 d . U . . .
H26 H 0.6185 0.3428 0.0731 0.124 Uiso 1 1 calc R . . . .
C27 C 0.7108(6) 0.2685(6) 0.2343(7) 0.0903(19) Uani 1 1 d . U . . .
H27 H 0.6937 0.1935 0.2577 0.108 Uiso 1 1 calc R . . . .

loop_
_atom_site_aniso_label
_atom_site_aniso_U_11
_atom_site_aniso_U_22
_atom_site_aniso_U_33
_atom_site_aniso_U_23
_atom_site_aniso_U_13
_atom_site_aniso_U_12
Cl1 0.1129(14) 0.0927(12) 0.1285(15) -0.0419(10) -0.0248(11) -0.0634(11)
Cl2 0.0626(11) 0.197(2) 0.1093(14) -0.0486(14) -0.0231(9) -0.0549(12)
O1 0.0477(19) 0.0404(16) 0.0432(17) -0.0083(13) -0.0117(14) -0.0156(15)
O5 0.0509(19) 0.0385(16) 0.0562(19) -0.0034(14) -0.0222(15) -0.0124(15)
O3 0.063(2) 0.0356(16) 0.0584(19) -0.0116(14) -0.0037(16) -0.0210(15)
O2 0.061(2) 0.0412(17) 0.0471(19) -0.0106(14) -0.0142(15) -0.0156(15)
O4 0.075(2) 0.058(2) 0.051(2) -0.0044(17) -0.0236(17) -0.0237(18)
N2 0.042(2) 0.053(2) 0.060(2) -0.0128(19) -0.0137(18) -0.0182(19)
N1 0.048(2) 0.048(2) 0.069(3) -0.022(2) -0.0060(19) -0.0210(19)
C15 0.042(3) 0.040(2) 0.047(3) -0.0098(19) -0.003(2) -0.020(2)
C16 0.037(2) 0.036(2) 0.043(2) -0.0072(18) -0.0098(18) -0.0142(19)
C17 0.040(3) 0.034(2) 0.053(3) -0.0136(19) -0.004(2) -0.0145(19)
C30 0.043(3) 0.034(2) 0.041(2) -0.0050(18) -0.0168(19) -0.0093(19)
C22 0.046(3) 0.032(2) 0.040(2) -0.0059(18) -0.0117(19) -0.0134(19)
C2 0.044(3) 0.036(2) 0.042(2) -0.0037(18) -0.0082(19) -0.0177(19)
C10 0.049(3) 0.038(2) 0.042(2) -0.0106(19) -0.0016(19) -0.022(2)
C8 0.042(2) 0.033(2) 0.043(2) -0.0035(18) -0.0138(19) -0.0152(19)
C9 0.041(2) 0.035(2) 0.048(3) -0.0037(19) -0.013(2) -0.0162(19)
C1 0.046(3) 0.039(2) 0.051(3) -0.007(2) -0.004(2) -0.021(2)
C23 0.040(3) 0.044(2) 0.057(3) -0.020(2) -0.009(2) -0.012(2)
C14 0.055(3) 0.049(3) 0.049(3) -0.007(2) -0.011(2) -0.017(2)
C3 0.044(3) 0.040(2) 0.057(3) -0.018(2) 0.004(2) -0.020(2)
C31 0.057(3) 0.050(3) 0.071(3) -0.021(2) -0.006(2) -0.019(2)
C11 0.062(3) 0.048(3) 0.047(3) -0.013(2) 0.005(2) -0.028(2)
C21 0.043(3) 0.067(3) 0.072(3) -0.017(3) -0.011(3) -0.024(2)
C18 0.056(3) 0.060(3) 0.061(3) -0.013(2) -0.003(2) -0.032(3)
C29 0.051(3) 0.050(3) 0.081(3) -0.035(3) 0.016(2) -0.027(2)
C7 0.064(3) 0.047(3) 0.054(3) -0.014(2) 0.001(2) -0.027(2)
C13 0.063(3) 0.053(3) 0.065(3) -0.011(3) -0.010(3) -0.013(3)
C24 0.053(3) 0.054(3) 0.080(3) -0.031(3) -0.003(2) -0.027(2)
C12 0.061(3) 0.046(3) 0.066(3) -0.013(2) 0.005(3) -0.014(2)
C4 0.058(3) 0.059(3) 0.087(4) -0.036(3) 0.001(3) -0.032(3)
C20 0.046(3) 0.080(4) 0.094(4) -0.027(3) 0.004(3) -0.034(3)
C5 0.082(4) 0.049(3) 0.090(4) -0.022(3) 0.010(3) -0.039(3)
C6 0.077(4) 0.049(3) 0.071(3) -0.014(2) 0.009(3) -0.032(3)
C19 0.063(4) 0.079(3) 0.074(4) -0.026(3) 0.008(3) -0.034(3)
C25 0.068(4) 0.087(4) 0.115(4) -0.057(3) -0.007(3) -0.036(3)
C28 0.078(4) 0.059(3) 0.109(4) -0.041(3) 0.037(3) -0.036(3)
C26 0.088(4) 0.105(5) 0.151(6) -0.071(4) -0.001(4) -0.052(4)
C27 0.082(4) 0.084(4) 0.149(5) -0.065(4) 0.039(4) -0.060(3)

loop_
_atom_type_symbol
_atom_type_description
_atom_type_scat_dispersion_real
_atom_type_scat_dispersion_imag
_atom_type_scat_source
C C 0.0033 0.0016 'International Tables Vol C Tables 4.2.6.8 and 6.1.1.4'
H H 0.0000 0.0000 'International Tables Vol C Tables 4.2.6.8 and 6.1.1.4'
N N 0.0061 0.0033 'International Tables Vol C Tables 4.2.6.8 and 6.1.1.4'
O O 0.0106 0.0060 'International Tables Vol C Tables 4.2.6.8 and 6.1.1.4'
Cl Cl 0.1484 0.1585 'International Tables Vol C Tables 4.2.6.8 and 6.1.1.4'

loop_
_geom_angle_atom_site_label_1
_geom_angle_atom_site_label_2
_geom_angle_atom_site_label_3
_geom_angle
_geom_angle_site_symmetry_1
_geom_angle_site_symmetry_3
_geom_angle_publ_flag
C15 O1 C8 108.0(3) . . ?
C30 O5 H5 109.5 . . ?
C29 O3 C22 107.3(3) . . ?
C21 N2 C17 116.2(4) . . ?
C4 N1 C3 115.8(4) . . ?
O1 C15 C10 114.1(4) . . ?
O1 C15 C14 123.8(4) . . ?
C10 C15 C14 122.2(4) . . ?
C17 C16 H16 105.2 . . ?
C17 C16 C22 113.4(3) . . ?
C17 C16 C8 112.0(3) . . ?
C22 C16 H16 105.2 . . ?
C22 C16 C8 114.9(3) . . ?
C8 C16 H16 105.2 . . ?
N2 C17 C16 115.2(4) . . ?
N2 C17 C18 122.4(4) . . ?
C18 C17 C16 122.4(4) . . ?
O5 C30 C22 109.0(3) . . ?
O5 C30 C1 106.4(3) . . ?
O5 C30 C31 109.7(3) . . ?
C1 C30 C22 108.0(3) . . ?
C31 C30 C22 112.4(3) . . ?
C31 C30 C1 111.1(4) . . ?
O3 C22 C16 104.2(3) . . ?
O3 C22 C30 106.7(3) . . ?
O3 C22 C23 105.7(3) . . ?
C16 C22 C30 111.2(3) . . ?
C16 C22 C23 117.3(3) . . ?
C30 C22 C23 110.8(3) . . ?
C8 C2 H2 106.9 . . ?
C1 C2 H2 106.9 . . ?
C1 C2 C8 110.9(3) . . ?
C1 C2 C3 112.0(3) . . ?
C3 C2 H2 106.9 . . ?
C3 C2 C8 112.8(3) . . ?
C15 C10 C9 106.8(4) . . ?
C15 C10 C11 121.0(4) . . ?
C11 C10 C9 132.1(4) . . ?
O1 C8 C16 108.9(3) . . ?
O1 C8 C2 111.4(3) . . ?
O1 C8 C9 104.5(3) . . ?
C2 C8 C16 110.9(3) . . ?
C9 C8 C16 109.8(3) . . ?
C9 C8 C2 111.1(3) . . ?
O2 C9 C10 129.6(4) . . ?
O2 C9 C8 123.9(4) . . ?
C10 C9 C8 106.4(3) . . ?
C30 C1 H1A 108.9 . . ?
C30 C1 H1B 108.9 . . ?
C2 C1 C30 113.5(4) . . ?
C2 C1 H1A 108.9 . . ?
C2 C1 H1B 108.9 . . ?
H1A C1 H1B 107.7 . . ?
O4 C23 C22 126.3(4) . . ?
O4 C23 C24 129.0(4) . . ?
C24 C23 C22 104.2(4) . . ?
C15 C14 H14 121.8 . . ?
C13 C14 C15 116.5(4) . . ?
C13 C14 H14 121.8 . . ?
N1 C3 C2 115.1(4) . . ?
N1 C3 C7 122.0(4) . . ?
C7 C3 C2 122.8(4) . . ?
C30 C31 H31A 109.5 . . ?
C30 C31 H31B 109.5 . . ?
C30 C31 H31C 109.5 . . ?
H31A C31 H31B 109.5 . . ?
H31A C31 H31C 109.5 . . ?
H31B C31 H31C 109.5 . . ?
C10 C11 H11 121.3 . . ?
C12 C11 C10 117.5(4) . . ?
C12 C11 H11 121.3 . . ?
N2 C21 Cl2 114.4(4) . . ?
N2 C21 C20 126.3(4) . . ?
C20 C21 Cl2 119.3(4) . . ?
C17 C18 H18 120.4 . . ?
C17 C18 C19 119.3(4) . . ?
C19 C18 H18 120.4 . . ?
C24 C29 O3 114.1(4) . . ?
C24 C29 C28 123.4(5) . . ?
C28 C29 O3 122.5(5) . . ?
C3 C7 H7 120.2 . . ?
C3 C7 C6 119.6(4) . . ?
C6 C7 H7 120.2 . . ?
C14 C13 H13 119.1 . . ?
C14 C13 C12 121.7(5) . . ?
C12 C13 H13 119.1 . . ?
C29 C24 C23 108.7(4) . . ?
C29 C24 C25 119.8(5) . . ?
C25 C24 C23 131.4(5) . . ?
C11 C12 C13 121.1(5) . . ?
C11 C12 H12 119.4 . . ?
C13 C12 H12 119.4 . . ?
N1 C4 Cl1 114.9(4) . . ?
N1 C4 C5 126.0(4) . . ?
C5 C4 Cl1 119.2(4) . . ?
C21 C20 H20 121.5 . . ?
C21 C20 C19 117.1(5) . . ?
C19 C20 H20 121.5 . . ?
C4 C5 H5A 121.4 . . ?
C4 C5 C6 117.3(4) . . ?
C6 C5 H5A 121.4 . . ?
C7 C6 H6 120.3 . . ?
C5 C6 C7 119.4(5) . . ?
C5 C6 H6 120.3 . . ?
C18 C19 H19 120.6 . . ?
C20 C19 C18 118.7(5) . . ?
C20 C19 H19 120.6 . . ?
C24 C25 H25 120.9 . . ?
C26 C25 C24 118.2(6) . . ?
C26 C25 H25 120.9 . . ?
C29 C28 H28 122.9 . . ?
C29 C28 C27 114.2(6) . . ?
C27 C28 H28 122.9 . . ?
C25 C26 H26 119.3 . . ?
C25 C26 C27 121.4(6) . . ?
C27 C26 H26 119.3 . . ?
C28 C27 H27 118.6 . . ?
C26 C27 C28 122.8(5) . . ?
C26 C27 H27 118.6 . . ?

loop_
_geom_bond_atom_site_label_1
_geom_bond_atom_site_label_2
_geom_bond_distance
_geom_bond_site_symmetry_2
_geom_bond_publ_flag
Cl1 C4 1.744(5) . ?
Cl2 C21 1.752(5) . ?
O1 C15 1.371(5) . ?
O1 C8 1.453(4) . ?
O5 H5 0.8200 . ?
O5 C30 1.417(4) . ?
O3 C22 1.454(5) . ?
O3 C29 1.387(5) . ?
O2 C9 1.236(5) . ?
O4 C23 1.202(5) . ?
N2 C17 1.354(5) . ?
N2 C21 1.309(6) . ?
N1 C3 1.354(5) . ?
N1 C4 1.332(6) . ?
C15 C10 1.379(5) . ?
C15 C14 1.381(5) . ?
C16 H16 0.9800 . ?
C16 C17 1.521(6) . ?
C16 C22 1.532(5) . ?
C16 C8 1.554(5) . ?
C17 C18 1.355(6) . ?
C30 C22 1.557(6) . ?
C30 C1 1.536(5) . ?
C30 C31 1.521(6) . ?
C22 C23 1.558(5) . ?
C2 H2 0.9800 . ?
C2 C8 1.538(5) . ?
C2 C1 1.509(6) . ?
C2 C3 1.516(5) . ?
C10 C9 1.448(6) . ?
C10 C11 1.382(6) . ?
C8 C9 1.533(6) . ?
C1 H1A 0.9700 . ?
C1 H1B 0.9700 . ?
C23 C24 1.457(6) . ?
C14 H14 0.9300 . ?
C14 C13 1.373(6) . ?
C3 C7 1.364(6) . ?
C31 H31A 0.9600 . ?
C31 H31B 0.9600 . ?
C31 H31C 0.9600 . ?
C11 H11 0.9300 . ?
C11 C12 1.368(6) . ?
C21 C20 1.353(7) . ?
C18 H18 0.9300 . ?
C18 C19 1.385(7) . ?
C29 C24 1.365(7) . ?
C29 C28 1.382(7) . ?
C7 H7 0.9300 . ?
C7 C6 1.377(6) . ?
C13 H13 0.9300 . ?
C13 C12 1.397(6) . ?
C24 C25 1.397(6) . ?
C12 H12 0.9300 . ?
C4 C5 1.351(7) . ?
C20 H20 0.9300 . ?
C20 C19 1.376(7) . ?
C5 H5A 0.9300 . ?
C5 C6 1.360(6) . ?
C6 H6 0.9300 . ?
C19 H19 0.9300 . ?
C25 H25 0.9300 . ?
C25 C26 1.346(8) . ?
C28 H28 0.9300 . ?
C28 C27 1.408(8) . ?
C26 H26 0.9300 . ?
C26 C27 1.356(9) . ?
C27 H27 0.9300 . ?
